data_4337924
loop_
_publ_author_name
'Kiernicki, John J.'
'Newell, Brian S.'
'Matson, Ellen M.'
'Anderson, Nickolas H.'
'Fanwick, Phillip E.'
'Shores, Matthew P.'
'Bart, Suzanne C.'

_publ_section_title
;
 Multielectron C-O Bond Activation Mediated by a Family of Reduced Uranium
 Complexes.
;
_journal_issue 7
_journal_name_full 'Inorganic chemistry'
_journal_page_first 3730
_journal_paper_doi 10.1021/ic500012x
_journal_volume 53
_journal_year 2014
_chemical_absolute_configuration ad
_chemical_formula_moiety 'C26 H39 I2 O3 U1'
_chemical_formula_sum 'C26 H39 I2 O3 U'
_chemical_formula_weight 891.40
_chemical_name_systematic
;
 ?
;
_space_group_crystal_system orthorhombic
_space_group_IT_number 45
_space_group_name_Hall 'I 2 -2c'
_space_group_name_H-M_alt 'I b a 2'
_symmetry_space_group_name_Hall 'I 2 -2c'
_symmetry_space_group_name_H-M 'I b a 2'
_atom_sites_solution_hydrogens geom
_atom_sites_solution_primary direct
_atom_sites_solution_secondary difmap
_audit_creation_method SHELXL-2013
_cell_angle_alpha 90
_cell_angle_beta 90
_cell_angle_gamma 90
_cell_formula_units_Z 8
_cell_length_a 22.2642(12)
_cell_length_b 24.4304(10)
_cell_length_c 12.2650(6)
_cell_measurement_reflns_used 13343
_cell_measurement_temperature 150(2)
_cell_measurement_theta_max 72.282
_cell_measurement_theta_min 2.685
_cell_volume 6671.2(6)
_computing_cell_refinement 'HKL2000 (Otwinowski & Minor, 1997)'
_computing_data_collection 'Crystal Clear(Rigaku 2001)'
_computing_data_reduction 'HKL2000 (Otwinowski & Minor, 1997)'
_computing_publication_material 'local programs'
_computing_structure_refinement 'SHELXL-2013 (Sheldrick, 2013)'
_computing_structure_solution 'SIR2004 (Burla, et. al., 2005)'
_diffrn_ambient_temperature 150(2)
_diffrn_measured_fraction_theta_full 0.957
_diffrn_measured_fraction_theta_max 0.929
_diffrn_measurement_details
;
Data were collected on a Rigaku Rapid which has a quarter 
chi circle and a 200 degree curved image plate at a fixed 
distance of 127.4mm.  Strategy was optimized using the 
CrystalClear software.  The completeness is the best 
that can be obtained with this geometry. The missing data are not 
cusp data but mostly high angle data.
Also the use of HKL2000/SCALEPACK lowers the number 
of observed data as inconsistent equivalents are removed 
from the data set and not included in the collected total.
;
_diffrn_measurement_device_type 'Rigaku Rapid II'
_diffrn_measurement_method \w
_diffrn_radiation_type CuK\a
_diffrn_radiation_wavelength 1.54178
_diffrn_reflns_av_R_equivalents 0.098
_diffrn_reflns_av_unetI/netI 0.0589
_diffrn_reflns_Laue_measured_fraction_max 0.929
_diffrn_reflns_limit_h_max 20
_diffrn_reflns_limit_h_min -26
_diffrn_reflns_limit_k_max 29
_diffrn_reflns_limit_k_min -27
_diffrn_reflns_limit_l_max 14
_diffrn_reflns_limit_l_min -9
_diffrn_reflns_number 13343
_diffrn_reflns_point_group_measured_fraction_full 0.739
_diffrn_reflns_point_group_measured_fraction_max 0.708
_diffrn_reflns_theta_full 67.679
_diffrn_reflns_theta_max 72.282
_diffrn_reflns_theta_min 2.685
_diffrn_source 'microfocus source'
_exptl_absorpt_coefficient_mu 28.382
_exptl_absorpt_correction_T_max 0.182
_exptl_absorpt_correction_T_min 0.010
_exptl_absorpt_correction_type multi-scan
_exptl_absorpt_process_details 'SCALEPACK (Otwinowski & Minor, 1997)'
_exptl_crystal_colour blue
_exptl_crystal_density_diffrn 1.775
_exptl_crystal_description platelet
_exptl_crystal_F_000 3336
_exptl_crystal_size_max 0.200
_exptl_crystal_size_mid 0.120
_exptl_crystal_size_min 0.060
_platon_squeeze_details
;
;
_refine_diff_density_max 1.974
_refine_diff_density_min -2.412
_refine_diff_density_rms 0.221
_refine_ls_abs_structure_details
;
 Flack x determined using 1308 quotients [(I+)-(I-)]/[(I+)+(I-)]
 (Parsons and Flack (2004), Acta Cryst. A60, s61).
;
_refine_ls_abs_structure_Flack -0.03(3)
_refine_ls_extinction_method none
_refine_ls_goodness_of_fit_ref 1.154
_refine_ls_hydrogen_treatment constr
_refine_ls_matrix_type full
_refine_ls_number_parameters 291
_refine_ls_number_reflns 4664
_refine_ls_number_restraints 1
_refine_ls_restrained_S_all 1.154
_refine_ls_R_factor_all 0.0668
_refine_ls_R_factor_gt 0.0652
_refine_ls_shift/su_max 0.010
_refine_ls_shift/su_mean 0.001
_refine_ls_structure_factor_coef Fsqd
_refine_ls_weighting_details 'w=1/[\s^2^(Fo^2^)+(0.1219P)^2^+45.7707P] where P=(Fo^2^+2Fc^2^)/3'
_refine_ls_weighting_scheme calc
_refine_ls_wR_factor_gt 0.1922
_refine_ls_wR_factor_ref 0.1947
_reflns_Friedel_coverage 0.451
_reflns_Friedel_fraction_full 0.497
_reflns_Friedel_fraction_max 0.464
_reflns_number_gt 4425
_reflns_number_total 4664
_reflns_threshold_expression 'I > 2\s(I)'
_cod_data_source_file ic500012x_si_001.cif
_cod_data_source_block EMM41
_cod_depositor_comments 'Adding full bibliography for 4337916--4337924.cif.'
_cod_database_code 4337924
_shelx_space_group_comment
;
The symmetry employed for this shelxl refinement is uniquely defined
by the following loop, which should always be used as a source of
symmetry information in preference to the above space-group names.
They are only intended as comments.
;
_shelx_estimated_absorpt_t_min 0.070
_shelx_estimated_absorpt_t_max 0.281
_shelxl_version_number 2013-4

loop_
_space_group_symop_operation_xyz
'x, y, z'
'-x, -y, z'
'x+1/2, -y+1/2, z'
'-x+1/2, y+1/2, z'
'x+1/2, y+1/2, z+1/2'
'-x+1/2, -y+1/2, z+1/2'
'x+1, -y+1, z+1/2'
'-x+1, y+1, z+1/2'

loop_
_atom_site_label
_atom_site_type_symbol
_atom_site_fract_x
_atom_site_fract_y
_atom_site_fract_z
_atom_site_U_iso_or_equiv
_atom_site_adp_type
_atom_site_occupancy
_atom_site_site_symmetry_order
_atom_site_calc_flag
_atom_site_refinement_flags_posn
_atom_site_refinement_flags_adp
U1 U 0.23827(3) 0.63158(2) 0.45536(7) 0.0522(3) Uani 1 1 d . .
I1 I 0.15678(7) 0.59319(6) 0.65268(18) 0.0675(4) Uani 1 1 d . .
I2 I 0.26751(7) 0.64009(7) 0.20413(17) 0.0656(4) Uani 1 1 d . .
O1 O 0.2645(7) 0.5327(6) 0.4337(16) 0.069(5) Uani 1 1 d . .
O2 O 0.1438(8) 0.5938(6) 0.3615(16) 0.067(4) Uani 1 1 d . .
O3 O 0.1689(6) 0.7111(5) 0.4386(15) 0.061(4) Uani 1 1 d . .
C1 C 0.3033(10) 0.7078(8) 0.585(2) 0.062(6) Uani 1 1 d . .
H1 H 0.2836 0.7393 0.6127 0.075 Uiso 1 1 calc R U
C2 C 0.3047(12) 0.6519(12) 0.628(3) 0.083(9) Uani 1 1 d . .
H2 H 0.2813 0.6412 0.6896 0.100 Uiso 1 1 calc R U
C3 C 0.3402(12) 0.6177(14) 0.577(2) 0.075(8) Uani 1 1 d . .
H3 H 0.3492 0.5811 0.5979 0.090 Uiso 1 1 calc R U
C4 C 0.3631(9) 0.6474(10) 0.483(2) 0.064(6) Uani 1 1 d . .
H4 H 0.3888 0.6338 0.4272 0.076 Uiso 1 1 calc R U
C5 C 0.3379(9) 0.7029(11) 0.492(3) 0.073(7) Uani 1 1 d . .
C6 C 0.3578(10) 0.7526(8) 0.421(2) 0.060(5) Uani 1 1 d . .
C7 C 0.3010(10) 0.7835(9) 0.381(3) 0.067(6) Uani 1 1 d . .
H7A H 0.2820 0.8018 0.4437 0.101 Uiso 1 1 calc R U
H7B H 0.2727 0.7574 0.3493 0.101 Uiso 1 1 calc R U
H7C H 0.3124 0.8108 0.3268 0.101 Uiso 1 1 calc R U
C8 C 0.3931(12) 0.7340(12) 0.323(2) 0.074(7) Uani 1 1 d . .
H8A H 0.4176 0.7644 0.2957 0.110 Uiso 1 1 calc R U
H8B H 0.3655 0.7219 0.2656 0.110 Uiso 1 1 calc R U
H8C H 0.4194 0.7035 0.3438 0.110 Uiso 1 1 calc R U
C12 C 0.2389(14) 0.4854(10) 0.483(3) 0.087(10) Uani 1 1 d . .
H12A H 0.1945 0.4865 0.4786 0.104 Uiso 1 1 calc R U
H12B H 0.2509 0.4828 0.5606 0.104 Uiso 1 1 calc R U
C13 C 0.2642(16) 0.4368(13) 0.417(3) 0.090(10) Uani 1 1 d . .
H13A H 0.2759 0.4065 0.4663 0.109 Uiso 1 1 calc R U
H13B H 0.2338 0.4230 0.3649 0.109 Uiso 1 1 calc R U
C14 C 0.313(2) 0.4568(12) 0.363(5) 0.17(3) Uani 1 1 d . .
H14A H 0.3097 0.4482 0.2842 0.199 Uiso 1 1 calc R U
H14B H 0.3501 0.4388 0.3907 0.199 Uiso 1 1 calc R U
C15 C 0.3189(15) 0.5161(11) 0.377(3) 0.097(10) Uani 1 1 d . .
H15A H 0.3550 0.5253 0.4200 0.116 Uiso 1 1 calc R U
H15B H 0.3217 0.5346 0.3049 0.116 Uiso 1 1 calc R U
C22 C 0.0830(9) 0.6107(11) 0.390(2) 0.071(7) Uani 1 1 d . .
H22A H 0.0665 0.6371 0.3369 0.085 Uiso 1 1 calc R U
H22B H 0.0814 0.6269 0.4642 0.085 Uiso 1 1 calc R U
C23 C 0.0499(14) 0.5553(10) 0.385(3) 0.087(9) Uani 1 1 d . .
H23A H 0.0508 0.5371 0.4576 0.105 Uiso 1 1 calc R U
H23B H 0.0075 0.5607 0.3637 0.105 Uiso 1 1 calc R U
C24 C 0.0814(14) 0.5220(12) 0.304(3) 0.097(11) Uani 1 1 d . .
H24A H 0.0570 0.5182 0.2373 0.116 Uiso 1 1 calc R U
H24B H 0.0901 0.4851 0.3336 0.116 Uiso 1 1 calc R U
C25 C 0.1388(11) 0.5526(9) 0.281(2) 0.067(6) Uani 1 1 d . .
H25A H 0.1736 0.5274 0.2848 0.081 Uiso 1 1 calc R U
H25B H 0.1374 0.5691 0.2074 0.081 Uiso 1 1 calc R U
C32 C 0.1450(12) 0.7441(7) 0.529(2) 0.063(6) Uani 1 1 d . .
H32A H 0.1785 0.7591 0.5733 0.076 Uiso 1 1 calc R U
H32B H 0.1197 0.7211 0.5773 0.076 Uiso 1 1 calc R U
C33 C 0.1087(13) 0.7895(11) 0.484(3) 0.083(9) Uani 1 1 d . .
H33A H 0.1327 0.8234 0.4755 0.099 Uiso 1 1 calc R U
H33B H 0.0730 0.7973 0.5294 0.099 Uiso 1 1 calc R U
C34 C 0.0908(14) 0.7656(11) 0.373(2) 0.077(7) Uani 1 1 d . .
H34A H 0.0558 0.7408 0.3799 0.093 Uiso 1 1 calc R U
H34B H 0.0809 0.7950 0.3203 0.093 Uiso 1 1 calc R U
C35 C 0.1460(9) 0.7343(9) 0.3367(17) 0.049(5) Uani 1 1 d . .
H35A H 0.1355 0.7052 0.2840 0.059 Uiso 1 1 calc R U
H35B H 0.1759 0.7591 0.3030 0.059 Uiso 1 1 calc R U
C61 C 0.3968(9) 0.7882(9) 0.4957(19) 0.055(5) Uani 1 1 d . .
C62 C 0.4383(11) 0.7679(12) 0.566(2) 0.074(7) Uani 1 1 d . .
H62 H 0.4399 0.7294 0.5768 0.089 Uiso 1 1 calc R U
C63 C 0.4788(11) 0.8011(14) 0.623(2) 0.086(8) Uani 1 1 d . .
H63 H 0.5087 0.7859 0.6691 0.103 Uiso 1 1 calc R U
C64 C 0.4732(15) 0.8577(15) 0.609(3) 0.097(12) Uani 1 1 d . .
H64 H 0.4979 0.8816 0.6504 0.117 Uiso 1 1 calc R U
C65 C 0.4333(13) 0.8789(12) 0.538(2) 0.076(7) Uani 1 1 d . .
H65 H 0.4317 0.9175 0.5288 0.091 Uiso 1 1 calc R U
C66 C 0.3945(12) 0.8465(11) 0.477(3) 0.082(8) Uani 1 1 d . .
H66 H 0.3678 0.8620 0.4247 0.098 Uiso 1 1 calc R U

loop_
_atom_site_aniso_label
_atom_site_aniso_U_11
_atom_site_aniso_U_22
_atom_site_aniso_U_33
_atom_site_aniso_U_23
_atom_site_aniso_U_13
_atom_site_aniso_U_12
U1 0.0644(4) 0.0403(4) 0.0520(5) 0.0022(4) 0.0058(4) -0.0015(2)
I1 0.0817(9) 0.0568(8) 0.0640(9) 0.0108(7) 0.0121(8) -0.0069(6)
I2 0.0817(10) 0.0575(9) 0.0576(10) -0.0058(8) 0.0122(8) -0.0115(6)
O1 0.096(11) 0.035(8) 0.077(15) -0.018(9) 0.002(9) 0.003(6)
O2 0.099(12) 0.043(9) 0.060(11) -0.013(7) -0.005(9) -0.008(7)
O3 0.075(8) 0.036(7) 0.072(12) 0.007(7) -0.008(8) -0.004(5)
C1 0.075(12) 0.039(11) 0.073(16) -0.010(11) 0.015(12) -0.018(8)
C2 0.084(15) 0.080(17) 0.08(2) 0.077(17) -0.008(15) 0.004(13)
C3 0.084(16) 0.11(2) 0.034(13) 0.042(14) -0.024(12) -0.009(14)
C4 0.044(9) 0.082(14) 0.065(18) 0.003(12) -0.006(10) 0.003(9)
C5 0.048(10) 0.083(17) 0.09(2) -0.020(14) -0.001(11) -0.008(9)
C6 0.070(11) 0.039(11) 0.069(15) -0.006(10) -0.004(11) -0.009(8)
C7 0.072(13) 0.044(12) 0.085(18) 0.010(12) -0.008(13) -0.008(9)
C8 0.081(16) 0.085(18) 0.054(15) 0.015(13) 0.020(13) -0.008(12)
C12 0.14(2) 0.031(14) 0.09(3) 0.034(14) -0.003(17) -0.001(11)
C13 0.14(3) 0.053(17) 0.08(2) 0.002(16) -0.020(19) 0.000(14)
C14 0.15(3) 0.038(16) 0.31(7) -0.05(3) 0.08(4) 0.003(18)
C15 0.11(2) 0.069(19) 0.11(3) -0.023(18) 0.02(2) 0.020(15)
C22 0.053(11) 0.083(15) 0.076(19) -0.036(14) -0.012(12) -0.011(10)
C23 0.104(18) 0.069(16) 0.09(2) -0.042(15) 0.031(16) -0.033(13)
C24 0.11(2) 0.066(16) 0.12(3) -0.046(17) 0.05(2) 0.003(14)
C25 0.089(15) 0.045(12) 0.067(16) -0.029(11) 0.009(13) -0.013(10)
C32 0.106(16) 0.014(8) 0.069(17) -0.003(9) 0.005(13) 0.011(8)
C33 0.098(17) 0.058(15) 0.09(2) -0.017(14) 0.003(16) 0.010(12)
C34 0.100(19) 0.067(16) 0.064(17) 0.006(13) 0.003(15) 0.017(13)
C35 0.056(10) 0.055(12) 0.038(11) -0.022(9) 0.002(8) 0.006(8)
C61 0.063(11) 0.055(12) 0.048(12) -0.002(9) 0.008(9) -0.011(9)
C62 0.073(14) 0.078(16) 0.073(18) -0.010(14) -0.014(13) -0.002(12)
C63 0.059(13) 0.13(3) 0.069(18) -0.008(17) -0.003(12) 0.003(14)
C64 0.11(2) 0.12(3) 0.057(17) -0.016(17) 0.017(17) -0.07(2)
C65 0.096(18) 0.087(18) 0.044(14) 0.003(13) 0.001(14) -0.033(14)
C66 0.081(14) 0.074(16) 0.09(2) -0.008(16) -0.012(15) -0.016(12)

loop_
_atom_type_symbol
_atom_type_description
_atom_type_scat_dispersion_real
_atom_type_scat_dispersion_imag
_atom_type_scat_source
C C 0.0181 0.0091 'International Tables Vol C Tables 4.2.6.8 and 6.1.1.4'
H H 0.0000 0.0000 'International Tables Vol C Tables 4.2.6.8 and 6.1.1.4'
O O 0.0492 0.0322 'International Tables Vol C Tables 4.2.6.8 and 6.1.1.4'
I I -0.3257 6.8362 'International Tables Vol C Tables 4.2.6.8 and 6.1.1.4'
U U -4.3638 13.4090 'International Tables Vol C Tables 4.2.6.8 and 6.1.1.4'

loop_
_geom_angle_atom_site_label_1
_geom_angle_atom_site_label_2
_geom_angle_atom_site_label_3
_geom_angle
O3 U1 O1 152.9(5)
O3 U1 O2 74.6(5)
O1 U1 O2 78.3(5)
O3 U1 C2 105.6(8)
O1 U1 C2 97.8(7)
O2 U1 C2 152.7(7)
O3 U1 C3 131.0(9)
O1 U1 C3 75.2(9)
O2 U1 C3 151.5(8)
C2 U1 C3 28.1(9)
O3 U1 C4 120.9(6)
O1 U1 C4 85.1(6)
O2 U1 C4 155.2(7)
C2 U1 C4 47.7(8)
C3 U1 C4 30.4(7)
O3 U1 C1 81.4(6)
O1 U1 C1 125.0(7)
O2 U1 C1 154.4(6)
C2 U1 C1 30.8(7)
C3 U1 C1 49.8(9)
C4 U1 C1 49.0(7)
O3 U1 C5 91.1(6)
O1 U1 C5 115.1(6)
O2 U1 C5 157.7(8)
C2 U1 C5 47.3(8)
C3 U1 C5 49.2(8)
C4 U1 C5 30.0(7)
C1 U1 C5 28.0(7)
O3 U1 I2 89.8(4)
O1 U1 I2 84.9(5)
O2 U1 I2 75.8(4)
C2 U1 I2 131.2(6)
C3 U1 I2 111.8(6)
C4 U1 I2 84.5(5)
C1 U1 I2 113.3(5)
C5 U1 I2 87.3(6)
O3 U1 I1 86.5(4)
O1 U1 I1 85.9(4)
O2 U1 I1 76.5(4)
C2 U1 I1 76.2(6)
C3 U1 I1 91.1(6)
C4 U1 I1 120.9(5)
C1 U1 I1 93.4(5)
C5 U1 I1 120.3(6)
I2 U1 I1 152.11(5)
C12 O1 C15 108(2)
C12 O1 U1 130.2(16)
C15 O1 U1 120.9(16)
C25 O2 C22 107.3(18)
C25 O2 U1 129.2(15)
C22 O2 U1 123.4(12)
C35 O3 C32 107.8(15)
C35 O3 U1 126.1(12)
C32 O3 U1 126.1(13)
C5 C1 C2 102(2)
C5 C1 U1 76.6(13)
C2 C1 U1 66.7(15)
C5 C1 H1 129.0
C2 C1 H1 129.0
U1 C1 H1 119.9
C3 C2 C1 116(2)
C3 C2 U1 80.5(19)
C1 C2 U1 82.4(15)
C3 C2 H2 122.2
C1 C2 H2 122.2
U1 C2 H2 106.2
C2 C3 C4 106(2)
C2 C3 U1 71.4(16)
C4 C3 U1 78.1(11)
C2 C3 H3 127.1
C4 C3 H3 127.0
U1 C3 H3 115.8
C3 C4 C5 105(2)
C3 C4 U1 71.5(12)
C5 C4 U1 76.1(11)
C3 C4 H4 127.4
C5 C4 H4 127.4
U1 C4 H4 117.3
C1 C5 C4 111(3)
C1 C5 C6 124(2)
C4 C5 C6 124(2)
C1 C5 U1 75.5(12)
C4 C5 U1 73.9(12)
C6 C5 U1 127.3(16)
C8 C6 C61 110.6(19)
C8 C6 C7 109(2)
C61 C6 C7 111.8(18)
C8 C6 C5 111.1(19)
C61 C6 C5 105(2)
C7 C6 C5 108.7(18)
C6 C7 H7A 109.5
C6 C7 H7B 109.5
H7A C7 H7B 109.5
C6 C7 H7C 109.5
H7A C7 H7C 109.5
H7B C7 H7C 109.5
C6 C8 H8A 109.5
C6 C8 H8B 109.5
H8A C8 H8B 109.5
C6 C8 H8C 109.5
H8A C8 H8C 109.5
H8B C8 H8C 109.5
O1 C12 C13 105(3)
O1 C12 H12A 110.8
C13 C12 H12A 110.8
O1 C12 H12B 110.8
C13 C12 H12B 110.8
H12A C12 H12B 108.9
C14 C13 C12 106(3)
C14 C13 H13A 110.6
C12 C13 H13A 110.6
C14 C13 H13B 110.6
C12 C13 H13B 110.6
H13A C13 H13B 108.7
C13 C14 C15 111(3)
C13 C14 H14A 109.4
C15 C14 H14A 109.4
C13 C14 H14B 109.4
C15 C14 H14B 109.4
H14A C14 H14B 108.0
O1 C15 C14 105(3)
O1 C15 H15A 110.7
C14 C15 H15A 110.7
O1 C15 H15B 110.7
C14 C15 H15B 110.7
H15A C15 H15B 108.8
O2 C22 C23 101(2)
O2 C22 H22A 111.6
C23 C22 H22A 111.6
O2 C22 H22B 111.6
C23 C22 H22B 111.6
H22A C22 H22B 109.4
C24 C23 C22 107(2)
C24 C23 H23A 110.4
C22 C23 H23A 110.4
C24 C23 H23B 110.4
C22 C23 H23B 110.4
H23A C23 H23B 108.6
C23 C24 C25 105(2)
C23 C24 H24A 110.7
C25 C24 H24A 110.7
C23 C24 H24B 110.7
C25 C24 H24B 110.7
H24A C24 H24B 108.8
O2 C25 C24 107(2)
O2 C25 H25A 110.4
C24 C25 H25A 110.4
O2 C25 H25B 110.4
C24 C25 H25B 110.4
H25A C25 H25B 108.6
O3 C32 C33 109(2)
O3 C32 H32A 109.9
C33 C32 H32A 109.9
O3 C32 H32B 109.9
C33 C32 H32B 109.9
H32A C32 H32B 108.3
C32 C33 C34 101(2)
C32 C33 H33A 111.6
C34 C33 H33A 111.6
C32 C33 H33B 111.6
C34 C33 H33B 111.6
H33A C33 H33B 109.4
C35 C34 C33 104(2)
C35 C34 H34A 111.0
C33 C34 H34A 111.0
C35 C34 H34B 111.0
C33 C34 H34B 111.0
H34A C34 H34B 109.0
O3 C35 C34 103.2(18)
O3 C35 H35A 111.1
C34 C35 H35A 111.1
O3 C35 H35B 111.1
C34 C35 H35B 111.1
H35A C35 H35B 109.1
C62 C61 C66 119(2)
C62 C61 C6 124(2)
C66 C61 C6 116(2)
C61 C62 C63 123(3)
C61 C62 H62 118.6
C63 C62 H62 118.6
C64 C63 C62 117(3)
C64 C63 H63 121.5
C62 C63 H63 121.5
C65 C64 C63 121(3)
C65 C64 H64 119.4
C63 C64 H64 119.4
C64 C65 C66 123(3)
C64 C65 H65 118.7
C66 C65 H65 118.7
C65 C66 C61 117(3)
C65 C66 H66 121.5
C61 C66 H66 121.5

loop_
_geom_bond_atom_site_label_1
_geom_bond_atom_site_label_2
_geom_bond_distance
U1 O3 2.490(14)
U1 O1 2.500(15)
U1 O2 2.569(17)
U1 C2 2.63(3)
U1 C3 2.74(2)
U1 C4 2.83(2)
U1 C1 2.84(2)
U1 C5 2.86(2)
U1 I2 3.156(2)
U1 I1 3.167(2)
O1 C12 1.42(3)
O1 C15 1.46(3)
O2 C25 1.42(3)
O2 C22 1.46(3)
O3 C35 1.46(3)
O3 C32 1.48(3)
C1 C5 1.38(4)
C1 C2 1.47(3)
C1 H1 0.9500
C2 C3 1.31(5)
C2 H2 0.9500
C3 C4 1.46(3)
C3 H3 0.9500
C4 C5 1.47(4)
C4 H4 0.9500
C5 C6 1.56(4)
C6 C8 1.50(4)
C6 C61 1.54(3)
C6 C7 1.55(3)
C7 H7A 0.9800
C7 H7B 0.9800
C7 H7C 0.9800
C8 H8A 0.9800
C8 H8B 0.9800
C8 H8C 0.9800
C12 C13 1.54(5)
C12 H12A 0.9900
C12 H12B 0.9900
C13 C14 1.37(5)
C13 H13A 0.9900
C13 H13B 0.9900
C14 C15 1.46(4)
C14 H14A 0.9900
C14 H14B 0.9900
C15 H15A 0.9900
C15 H15B 0.9900
C22 C23 1.54(3)
C22 H22A 0.9900
C22 H22B 0.9900
C23 C24 1.46(3)
C23 H23A 0.9900
C23 H23B 0.9900
C24 C25 1.51(4)
C24 H24A 0.9900
C24 H24B 0.9900
C25 H25A 0.9900
C25 H25B 0.9900
C32 C33 1.48(3)
C32 H32A 0.9900
C32 H32B 0.9900
C33 C34 1.53(4)
C33 H33A 0.9900
C33 H33B 0.9900
C34 C35 1.51(3)
C34 H34A 0.9900
C34 H34B 0.9900
C35 H35A 0.9900
C35 H35B 0.9900
C61 C62 1.36(3)
C61 C66 1.45(4)
C62 C63 1.40(4)
C62 H62 0.9500
C63 C64 1.40(5)
C63 H63 0.9500
C64 C65 1.35(5)
C64 H64 0.9500
C65 C66 1.39(3)
C65 H65 0.9500
C66 H66 0.9500

loop_
_geom_torsion_atom_site_label_1
_geom_torsion_atom_site_label_2
_geom_torsion_atom_site_label_3
_geom_torsion_atom_site_label_4
_geom_torsion
C5 C1 C2 C3 6(3)
U1 C1 C2 C3 76(3)
C5 C1 C2 U1 -69.5(17)
C1 C2 C3 C4 -6(3)
U1 C2 C3 C4 71.2(16)
C1 C2 C3 U1 -77(2)
C2 C3 C4 C5 3(3)
U1 C3 C4 C5 69.3(15)
C2 C3 C4 U1 -66.5(19)
C2 C1 C5 C4 -4(3)
U1 C1 C5 C4 -66.0(16)
C2 C1 C5 C6 -172(2)
U1 C1 C5 C6 125(2)
C2 C1 C5 U1 62.2(16)
C3 C4 C5 C1 1(3)
U1 C4 C5 C1 67.0(17)
C3 C4 C5 C6 169(2)
U1 C4 C5 C6 -125(2)
C3 C4 C5 U1 -66.1(15)
C1 C5 C6 C8 -178(2)
C4 C5 C6 C8 15(3)
U1 C5 C6 C8 -81(2)
C1 C5 C6 C61 62(3)
C4 C5 C6 C61 -105(3)
U1 C5 C6 C61 159.6(15)
C1 C5 C6 C7 -58(3)
C4 C5 C6 C7 135(2)
U1 C5 C6 C7 40(3)
C15 O1 C12 C13 -22(3)
U1 O1 C12 C13 167.1(18)
O1 C12 C13 C14 18(4)
C12 C13 C14 C15 -7(6)
C12 O1 C15 C14 19(5)
U1 O1 C15 C14 -170(3)
C13 C14 C15 O1 -7(6)
C25 O2 C22 C23 37(3)
U1 O2 C22 C23 -139.2(17)
O2 C22 C23 C24 -30(3)
C22 C23 C24 C25 12(4)
C22 O2 C25 C24 -32(3)
U1 O2 C25 C24 145(2)
C23 C24 C25 O2 11(4)
C35 O3 C32 C33 -2(2)
U1 O3 C32 C33 176.3(15)
O3 C32 C33 C34 24(3)
C32 C33 C34 C35 -37(3)
C32 O3 C35 C34 -22(2)
U1 O3 C35 C34 159.9(14)
C33 C34 C35 O3 37(2)
C8 C6 C61 C62 -78(3)
C7 C6 C61 C62 160(2)
C5 C6 C61 C62 42(3)
C8 C6 C61 C66 92(3)
C7 C6 C61 C66 -30(3)
C5 C6 C61 C66 -148(2)
C66 C61 C62 C63 1(4)
C6 C61 C62 C63 171(2)
C61 C62 C63 C64 3(4)
C62 C63 C64 C65 -5(5)
C63 C64 C65 C66 2(5)
C64 C65 C66 C61 2(4)
C62 C61 C66 C65 -4(4)
C6 C61 C66 C65 -175(2)

loop_
_platon_squeeze_void_nr
_platon_squeeze_void_average_x
_platon_squeeze_void_average_y
_platon_squeeze_void_average_z
_platon_squeeze_void_volume
_platon_squeeze_void_count_electrons
_platon_squeeze_void_content
1 0.000 0.000 -0.032 576 165 ' '
2 0.500 0.500 -0.036 576 165 ' '
